data_4071980
loop_
_publ_author_name
'Manz, Thomas A.'
'Sharma, Shalini'
'Phomphrai, Khamphee'
'Novstrup, Krista A.'
'Fenwick, Andrew E.'
'Fanwick, Phillip E.'
'Medvedev, Grigori A.'
'Abu-Omar, Mahdi M.'
'Delgass, W. Nicholas'
'Thomson, Kendall T.'
'Caruthers, James M.'

_publ_section_title
;
 Quantitative Effects of Ion Pairing and Sterics on Chain Propagation
 Kinetics for 1-Hexene Polymerization Catalyzed by Mixed Cp&#x2032;/ArO
 Complexes
;
_journal_issue 21
_journal_name_full Organometallics
_journal_page_first 5504
_journal_paper_doi 10.1021/om8004993
_journal_volume 27
_journal_year 2008
_chemical_formula_moiety 'C42 H42 O1 Zr1,0.5(C6 H6)'
_chemical_formula_sum 'C45 H45 O Zr'
_chemical_formula_weight 693.08
_chemical_name_systematic ' ?'
_space_group_IT_number 2
_symmetry_cell_setting triclinic
_symmetry_space_group_name_Hall '-P 1'
_symmetry_space_group_name_H-M 'P -1'
_atom_type_scat_source 'International Tables for Crystallography (Vol C)'
_cell_angle_alpha 70.816(2)
_cell_angle_beta 67.903(3)
_cell_angle_gamma 74.723(3)
_cell_formula_units_Z 2
_cell_length_a 11.3794(3)
_cell_length_b 12.5637(6)
_cell_length_c 14.6962(7)
_cell_measurement_reflns_used 19600
_cell_measurement_temperature 150
_cell_measurement_theta_max 27
_cell_measurement_theta_min 1
_cell_volume 1815.00(14)
_computing_cell_refinement DENZO/SCALEPACK_(Otwinowski,_1996)
_computing_data_collection Collect_(Nonius,_1998)
_computing_data_reduction DENZO/SCALEPACK_(Otwinowski,_1996)
_computing_molecular_graphics
;
    ORTEP (Johnson, 1976)
    PLATON (Spek, 1997)
;
_computing_structure_refinement SHELX97_(Sheldrick,_1997)
_computing_structure_solution Direct_methods_(SIR97,_Altomare_et_al.,_1997)
_diffrn_ambient_temperature 150
_diffrn_measured_fraction_theta_full 0.9812
_diffrn_measured_fraction_theta_max 0.8177
_diffrn_measurement_device_type Nonius_KappaCCD
_diffrn_measurement_method \w
_diffrn_radiation_monochromator 'graphite 002'
_diffrn_radiation_type MO-K\a
_diffrn_radiation_wavelength 0.71073
_diffrn_reflns_av_R_equivalents 0.033
_diffrn_reflns_limit_h_max 14
_diffrn_reflns_limit_h_min 0
_diffrn_reflns_limit_k_max 16
_diffrn_reflns_limit_k_min -15
_diffrn_reflns_limit_l_max 19
_diffrn_reflns_limit_l_min -17
_diffrn_reflns_number 19600
_diffrn_reflns_theta_full 19.8
_diffrn_reflns_theta_max 27.49
_diffrn_reflns_theta_min 1.96
_exptl_absorpt_coefficient_mu 0.328
_exptl_absorpt_correction_T_max 0.9582
_exptl_absorpt_correction_T_min 0.8981
_exptl_absorpt_correction_type multi-scan
_exptl_absorpt_process_details Otwinowski_&_Minor,_1997
_exptl_crystal_colour_lustre metallic
_exptl_crystal_colour_modifier light
_exptl_crystal_colour_primary colourless
_exptl_crystal_density_diffrn 1.268
_exptl_crystal_description needle
_exptl_crystal_F_000 726
_exptl_crystal_size_max 0.50
_exptl_crystal_size_mid 0.25
_exptl_crystal_size_min 0.13
_refine_diff_density_max 0.43
_refine_diff_density_min -0.87
_refine_ls_extinction_method none
_refine_ls_goodness_of_fit_ref 1.039
_refine_ls_hydrogen_treatment constr
_refine_ls_matrix_type full
_refine_ls_number_parameters 431
_refine_ls_number_reflns 8268
_refine_ls_number_restraints 0
_refine_ls_R_factor_all 0.054
_refine_ls_R_factor_gt 0.038
_refine_ls_shift/su_max 0.000
_refine_ls_structure_factor_coef Fsqd
_refine_ls_weighting_details '1/[\s^2^(Fo^2^)+(0.0606P)^2^+0.0000P] where P=(Fo^2^+2Fc^2^)/3  '
_refine_ls_weighting_scheme calc
_refine_ls_wR_factor_gt 0.093
_refine_ls_wR_factor_ref 0.107
_reflns_number_gt 6585
_reflns_number_total 8268
_reflns_threshold_expression >2.0\s(I)
_cod_data_source_file om8004993_si_003.cif
_cod_data_source_block SS0505
_cod_depositor_comments
;
The following automatic conversions were performed:

'_refine_ls_weighting_scheme' value 'calc ' changed to 'calc'
according to /home/saulius/struct/CIF-dictionaries/cif_core.dic
dictionary named 'cif_core.dic' version 2.4.1 from 2010-06-29.

Automatic conversion script
Id: cif_fix_values 1715 2011-07-08 13:25:40Z adriana 
;
_cod_original_cell_volume 1815.00(13)
_cod_original_sg_symbol_H-M 'P -1                            '
_cod_original_formula_sum 'C45 H45 O1 Zr1'
_cod_database_code 4071980

loop_
_symmetry_equiv_pos_as_xyz
'x, y, z'
'-x, -y, -z'

loop_
_atom_site_label
_atom_site_type_symbol
_atom_site_fract_x
_atom_site_fract_y
_atom_site_fract_z
_atom_site_U_iso_or_equiv
_atom_site_adp_type
_atom_site_occupancy
_atom_site_symmetry_multiplicity
_atom_site_calc_flag
_atom_site_refinement_flags
Zr Zr 0.024549(17) 0.002001(17) 0.198245(15) 0.01807(8) Uani 1 1 d .
O(10) O 0.02662(12) -0.15783(12) 0.20659(11) 0.0187(3) Uani 1 1 d .
C(1) C 0.0863(2) 0.0007(2) 0.34538(18) 0.0270(5) Uani 1 1 d .
C(2) C 0.0766(2) 0.1156(2) 0.28783(18) 0.0274(5) Uani 1 1 d .
C(3) C -0.0542(2) 0.1560(2) 0.29261(18) 0.0266(5) Uani 1 1 d .
C(4) C -0.1236(2) 0.0656(2) 0.35320(17) 0.0239(5) Uani 1 1 d .
C(5) C -0.0385(2) -0.0307(2) 0.38640(17) 0.0230(5) Uani 1 1 d .
C(6) C 0.2049(2) -0.0746(3) 0.3651(2) 0.0483(8) Uani 1 1 d .
C(7) C 0.1829(3) 0.1863(3) 0.2396(2) 0.0474(8) Uani 1 1 d .
C(8) C -0.1099(3) 0.2761(2) 0.2474(2) 0.0437(7) Uani 1 1 d .
C(9) C -0.2673(2) 0.0713(3) 0.3821(2) 0.0390(7) Uani 1 1 d .
C(10) C -0.0714(3) -0.1446(2) 0.45632(19) 0.0382(6) Uani 1 1 d .
C(11) C 0.02623(18) -0.27125(17) 0.23889(16) 0.0170(4) Uani 1 1 d .
C(12) C 0.14455(18) -0.34602(18) 0.23088(16) 0.0177(4) Uani 1 1 d .
C(13) C 0.14398(19) -0.46316(18) 0.27138(16) 0.0188(4) Uani 1 1 d .
C(14) C 0.0266(2) -0.50400(19) 0.31772(17) 0.0213(5) Uani 1 1 d .
C(15) C -0.09023(19) -0.43132(18) 0.32223(16) 0.0191(4) Uani 1 1 d .
C(16) C -0.09190(18) -0.31299(18) 0.28229(16) 0.0180(4) Uani 1 1 d .
C(31) C 0.2101(2) 0.0478(2) 0.08220(19) 0.0316(6) Uani 1 1 d .
C(41) C -0.1067(2) 0.1094(2) 0.10785(19) 0.0300(5) Uani 1 1 d .
C(121) C 0.26687(18) -0.29679(18) 0.18151(16) 0.0185(4) Uani 1 1 d .
C(122) C 0.3453(2) -0.30872(19) 0.23864(18) 0.0246(5) Uani 1 1 d .
C(123) C 0.4605(2) -0.2648(2) 0.1930(2) 0.0323(6) Uani 1 1 d .
C(124) C 0.4988(2) -0.2120(2) 0.0912(2) 0.0352(6) Uani 1 1 d .
C(125) C 0.4221(2) -0.2012(2) 0.0337(2) 0.0342(6) Uani 1 1 d .
C(126) C 0.3059(2) -0.2423(2) 0.07875(18) 0.0264(5) Uani 1 1 d .
C(131) C 0.26481(19) -0.54861(18) 0.26184(17) 0.0213(5) Uani 1 1 d .
C(132) C 0.3591(2) -0.5480(2) 0.1677(2) 0.0302(5) Uani 1 1 d .
C(133) C 0.4671(2) -0.6317(2) 0.1588(2) 0.0379(6) Uani 1 1 d .
C(134) C 0.4832(2) -0.7167(2) 0.2424(2) 0.0363(6) Uani 1 1 d .
C(135) C 0.3908(2) -0.7188(2) 0.3362(2) 0.0324(6) Uani 1 1 d .
C(136) C 0.2823(2) -0.6345(2) 0.34603(19) 0.0253(5) Uani 1 1 d .
C(151) C -0.20889(19) -0.48523(18) 0.36232(17) 0.0201(5) Uani 1 1 d .
C(152) C -0.2355(2) -0.56704(19) 0.45474(17) 0.0233(5) Uani 1 1 d .
C(153) C -0.3392(2) -0.6242(2) 0.48793(18) 0.0271(5) Uani 1 1 d .
C(154) C -0.4170(2) -0.5998(2) 0.42798(19) 0.0274(5) Uani 1 1 d .
C(155) C -0.3922(2) -0.5189(2) 0.33597(19) 0.0265(5) Uani 1 1 d .
C(156) C -0.2893(2) -0.46115(19) 0.30347(18) 0.0234(5) Uani 1 1 d .
C(161) C -0.21392(18) -0.23019(18) 0.28711(17) 0.0189(4) Uani 1 1 d .
C(162) C -0.3128(2) -0.23138(19) 0.37943(18) 0.0234(5) Uani 1 1 d .
C(163) C -0.4264(2) -0.1541(2) 0.3837(2) 0.0291(5) Uani 1 1 d .
C(164) C -0.4432(2) -0.0752(2) 0.2971(2) 0.0304(6) Uani 1 1 d .
C(165) C -0.3474(2) -0.0740(2) 0.2045(2) 0.0295(5) Uani 1 1 d .
C(166) C -0.2336(2) -0.15095(19) 0.20004(18) 0.0244(5) Uani 1 1 d .
C(901) C 0.0633(8) 0.5439(6) 0.0366(4) 0.102(2) Uani 1 1 d .
C(902) C -0.0605(8) 0.5883(4) 0.0401(3) 0.106(2) Uani 1 1 d .
C(903) C 0.1245(5) 0.4561(5) -0.0039(4) 0.0964(16) Uani 1 1 d .
H(14) H 0.0267 -0.5836 0.3469 0.026 Uiso 1 1 calc R
H(6A) H 0.2762 -0.0688 0.3012 0.072 Uiso 1 1 calc R
H(6B) H 0.1896 -0.1539 0.3939 0.072 Uiso 1 1 calc R
H(6C) H 0.2264 -0.0505 0.4132 0.072 Uiso 1 1 calc R
H(7A) H 0.1870 0.2197 0.2898 0.071 Uiso 1 1 calc R
H(7B) H 0.1661 0.2475 0.1820 0.071 Uiso 1 1 calc R
H(7C) H 0.2649 0.1377 0.2157 0.071 Uiso 1 1 calc R
H(8A) H -0.1834 0.2744 0.2288 0.066 Uiso 1 1 calc R
H(8B) H -0.0443 0.3109 0.1867 0.066 Uiso 1 1 calc R
H(8C) H -0.1381 0.3211 0.2973 0.066 Uiso 1 1 calc R
H(9A) H -0.3082 0.1513 0.3672 0.059 Uiso 1 1 calc R
H(9B) H -0.3019 0.0357 0.4549 0.059 Uiso 1 1 calc R
H(9C) H -0.2847 0.0307 0.3431 0.059 Uiso 1 1 calc R
H(10A) H -0.0645 -0.1522 0.5227 0.057 Uiso 1 1 calc R
H(10B) H -0.0117 -0.2059 0.4273 0.057 Uiso 1 1 calc R
H(10C) H -0.1594 -0.1497 0.4644 0.057 Uiso 1 1 calc R
H(122) H 0.3205 -0.3468 0.3089 0.030 Uiso 1 1 calc R
H(123) H 0.5127 -0.2716 0.2328 0.039 Uiso 1 1 calc R
H(124) H 0.5777 -0.1830 0.0603 0.042 Uiso 1 1 calc R
H(125) H 0.4490 -0.1655 -0.0371 0.041 Uiso 1 1 calc R
H(126) H 0.2528 -0.2330 0.0390 0.032 Uiso 1 1 calc R
H(132) H 0.3491 -0.4898 0.1093 0.036 Uiso 1 1 calc R
H(133) H 0.5305 -0.6302 0.0943 0.045 Uiso 1 1 calc R
H(134) H 0.5575 -0.7737 0.2358 0.044 Uiso 1 1 calc R
H(135) H 0.4012 -0.7778 0.3941 0.039 Uiso 1 1 calc R
H(136) H 0.2198 -0.6358 0.4109 0.030 Uiso 1 1 calc R
H(152) H -0.1820 -0.5841 0.4958 0.028 Uiso 1 1 calc R
H(153) H -0.3567 -0.6798 0.5514 0.032 Uiso 1 1 calc R
H(154) H -0.4877 -0.6390 0.4503 0.033 Uiso 1 1 calc R
H(155) H -0.4455 -0.5027 0.2949 0.032 Uiso 1 1 calc R
H(156) H -0.2733 -0.4047 0.2406 0.028 Uiso 1 1 calc R
H(162) H -0.3023 -0.2855 0.4397 0.028 Uiso 1 1 calc R
H(163) H -0.4929 -0.1557 0.4469 0.035 Uiso 1 1 calc R
H(164) H -0.5203 -0.0217 0.3007 0.036 Uiso 1 1 calc R
H(165) H -0.3593 -0.0207 0.1444 0.035 Uiso 1 1 calc R
H(166) H -0.1681 -0.1495 0.1364 0.029 Uiso 1 1 calc R
H(31A) H 0.2797 0.0146 0.1121 0.047 Uiso 1 1 calc R
H(31B) H 0.2043 0.1310 0.0597 0.047 Uiso 1 1 calc R
H(31C) H 0.2277 0.0177 0.0239 0.047 Uiso 1 1 calc R
H(41A) H -0.0979 0.0742 0.0547 0.045 Uiso 1 1 calc R
H(41B) H -0.0836 0.1861 0.0765 0.045 Uiso 1 1 calc R
H(41C) H -0.1958 0.1147 0.1530 0.045 Uiso 1 1 calc R
H(901) H 0.1064 0.5757 0.0632 0.122 Uiso 1 1 calc R
H(902) H -0.1027 0.6515 0.0685 0.127 Uiso 1 1 calc R
H(903) H 0.2113 0.4254 -0.0073 0.116 Uiso 1 1 calc R

loop_
_atom_site_aniso_label
_atom_site_aniso_U_11
_atom_site_aniso_U_22
_atom_site_aniso_U_33
_atom_site_aniso_U_12
_atom_site_aniso_U_13
_atom_site_aniso_U_23
Zr 0.02076(12) 0.01476(12) 0.01919(13) -0.00388(8) -0.00612(8) -0.00444(8)
O(10) 0.0188(7) 0.0144(7) 0.0219(8) -0.0045(5) -0.0050(6) -0.0039(6)
C(1) 0.0273(12) 0.0336(14) 0.0269(13) 0.0003(10) -0.0124(10) -0.0160(11)
C(2) 0.0318(12) 0.0291(13) 0.0268(13) -0.0098(10) -0.0051(10) -0.0152(11)
C(3) 0.0336(12) 0.0209(12) 0.0271(13) -0.0027(9) -0.0091(10) -0.0103(10)
C(4) 0.0229(11) 0.0283(13) 0.0208(12) -0.0025(9) -0.0049(9) -0.0105(10)
C(5) 0.0307(12) 0.0231(12) 0.0182(11) -0.0090(9) -0.0099(9) -0.0026(9)
C(6) 0.0386(15) 0.062(2) 0.0535(19) 0.0131(13) -0.0291(14) -0.0268(17)
C(7) 0.0501(17) 0.057(2) 0.0480(18) -0.0325(14) -0.0036(14) -0.0244(15)
C(8) 0.0676(18) 0.0213(14) 0.0430(17) 0.0071(12) -0.0218(14) -0.0154(13)
C(9) 0.0248(12) 0.0567(19) 0.0337(15) -0.0031(11) -0.0042(11) -0.0179(14)
C(10) 0.0558(16) 0.0347(15) 0.0233(14) -0.0121(12) -0.0123(12) -0.0027(12)
C(11) 0.0224(10) 0.0134(10) 0.0160(11) -0.0025(8) -0.0074(8) -0.0036(8)
C(12) 0.0190(10) 0.0182(11) 0.0173(11) -0.0045(8) -0.0056(8) -0.0052(9)
C(13) 0.0199(10) 0.0170(11) 0.0205(11) -0.0015(8) -0.0077(8) -0.0058(9)
C(14) 0.0250(11) 0.0141(11) 0.0247(12) -0.0036(8) -0.0100(9) -0.0021(9)
C(15) 0.0191(10) 0.0176(11) 0.0202(11) -0.0037(8) -0.0056(8) -0.0047(9)
C(16) 0.0192(10) 0.0173(11) 0.0176(11) -0.0040(8) -0.0052(8) -0.0045(9)
C(31) 0.0354(13) 0.0268(13) 0.0287(14) -0.0085(10) -0.0012(10) -0.0097(11)
C(41) 0.0401(13) 0.0220(13) 0.0333(14) -0.0024(10) -0.0187(11) -0.0077(11)
C(121) 0.0166(10) 0.0147(11) 0.0222(11) -0.0012(8) -0.0045(8) -0.0052(9)
C(122) 0.0242(11) 0.0236(12) 0.0256(12) -0.0050(9) -0.0094(9) -0.0030(10)
C(123) 0.0239(12) 0.0297(14) 0.0464(17) -0.0058(10) -0.0164(11) -0.0064(12)
C(124) 0.0197(11) 0.0271(14) 0.0507(17) -0.0073(9) -0.0052(11) -0.0039(12)
C(125) 0.0310(13) 0.0272(14) 0.0291(14) -0.0053(10) 0.0013(11) 0.0003(11)
C(126) 0.0237(11) 0.0265(13) 0.0273(13) -0.0019(9) -0.0088(10) -0.0053(10)
C(131) 0.0191(10) 0.0179(11) 0.0300(13) -0.0039(8) -0.0092(9) -0.0080(10)
C(132) 0.0309(12) 0.0251(13) 0.0313(14) -0.0009(10) -0.0080(10) -0.0081(11)
C(133) 0.0302(13) 0.0365(16) 0.0397(16) 0.0013(11) -0.0019(11) -0.0164(13)
C(134) 0.0278(12) 0.0297(14) 0.0570(19) 0.0094(10) -0.0202(12) -0.0214(14)
C(135) 0.0364(13) 0.0259(13) 0.0422(16) 0.0028(10) -0.0250(12) -0.0095(12)
C(136) 0.0246(11) 0.0233(12) 0.0302(13) -0.0040(9) -0.0116(10) -0.0061(10)
C(151) 0.0189(10) 0.0169(11) 0.0242(12) -0.0029(8) -0.0044(9) -0.0080(9)
C(152) 0.0247(11) 0.0234(12) 0.0238(12) -0.0041(9) -0.0095(9) -0.0064(10)
C(153) 0.0298(12) 0.0228(12) 0.0251(13) -0.0092(9) -0.0056(10) -0.0013(10)
C(154) 0.0227(11) 0.0246(13) 0.0347(14) -0.0101(9) -0.0053(10) -0.0068(11)
C(155) 0.0265(11) 0.0238(13) 0.0345(14) -0.0038(9) -0.0154(10) -0.0078(11)
C(156) 0.0236(11) 0.0166(11) 0.0264(13) -0.0025(8) -0.0075(9) -0.0019(10)
C(161) 0.0182(10) 0.0164(11) 0.0231(12) -0.0041(8) -0.0068(8) -0.0052(9)
C(162) 0.0236(11) 0.0213(12) 0.0227(12) -0.0058(9) -0.0047(9) -0.0039(10)
C(163) 0.0181(11) 0.0278(13) 0.0359(14) -0.0043(9) 0.0003(10) -0.0109(11)
C(164) 0.0179(11) 0.0255(13) 0.0454(16) -0.0006(9) -0.0099(10) -0.0085(12)
C(165) 0.0277(12) 0.0256(13) 0.0355(14) -0.0027(9) -0.0168(10) -0.0016(11)
C(166) 0.0233(11) 0.0234(12) 0.0240(12) -0.0060(9) -0.0060(9) -0.0029(10)
C(901) 0.182(6) 0.110(5) 0.046(2) -0.101(4) -0.052(3) 0.018(3)
C(902) 0.182(6) 0.050(3) 0.044(2) -0.042(4) 0.027(3) -0.015(2)
C(903) 0.088(3) 0.078(3) 0.089(4) -0.030(3) -0.023(3) 0.028(3)

loop_
_atom_type_symbol
_atom_type_radius_bond
Zr 1.45
O 0.73
C 0.77
H 0.32

loop_
_geom_angle_atom_site_label_1
_geom_angle_atom_site_label_2
_geom_angle_atom_site_label_3
_geom_angle
_geom_angle_site_symmetry_1
_geom_angle_site_symmetry_3
O(10) Zr C(31) 105.82(7) . .
O(10) Zr C(41) 106.53(7) . .
C(31) Zr C(41) 97.91(9) . .
O(10) Zr C(5) 93.79(7) . .
C(31) Zr C(5) 127.52(8) . .
C(41) Zr C(5) 122.67(8) . .
O(10) Zr C(4) 113.91(7) . .
C(31) Zr C(4) 134.62(8) . .
C(41) Zr C(4) 91.20(8) . .
C(5) Zr C(4) 32.74(7) . .
O(10) Zr C(1) 106.93(7) . .
C(31) Zr C(1) 94.43(9) . .
C(41) Zr C(1) 139.42(8) . .
C(5) Zr C(1) 33.11(7) . .
C(4) Zr C(1) 54.22(7) . .
O(10) Zr C(3) 145.96(7) . .
C(31) Zr C(3) 103.87(8) . .
C(41) Zr C(3) 85.29(8) . .
C(5) Zr C(3) 54.37(8) . .
C(4) Zr C(3) 32.54(7) . .
C(1) Zr C(3) 54.19(8) . .
O(10) Zr C(2) 139.33(7) . .
C(31) Zr C(2) 81.62(8) . .
C(41) Zr C(2) 112.00(8) . .
C(5) Zr C(2) 54.44(7) . .
C(4) Zr C(2) 54.02(7) . .
C(1) Zr C(2) 32.58(8) . .
C(3) Zr C(2) 32.69(7) . .
C(11) O(10) Zr 164.18(13) . .
C(2) C(1) C(5) 108.2(2) . .
C(2) C(1) C(6) 126.6(2) . .
C(5) C(1) C(6) 125.1(2) . .
C(2) C(1) Zr 74.50(13) . .
C(5) C(1) Zr 73.17(13) . .
C(6) C(1) Zr 120.55(16) . .
C(1) C(2) C(3) 108.0(2) . .
C(1) C(2) C(7) 125.8(2) . .
C(3) C(2) C(7) 125.9(2) . .
C(1) C(2) Zr 72.92(13) . .
C(3) C(2) Zr 73.65(13) . .
C(7) C(2) Zr 124.20(16) . .
C(4) C(3) C(2) 107.6(2) . .
C(4) C(3) C(8) 126.2(2) . .
C(2) C(3) C(8) 126.1(2) . .
C(4) C(3) Zr 72.82(12) . .
C(2) C(3) Zr 73.66(13) . .
C(8) C(3) Zr 122.48(17) . .
C(3) C(4) C(5) 109.06(19) . .
C(3) C(4) C(9) 125.9(2) . .
C(5) C(4) C(9) 125.0(2) . .
C(3) C(4) Zr 74.64(12) . .
C(5) C(4) Zr 73.48(12) . .
C(9) C(4) Zr 120.15(15) . .
C(4) C(5) C(1) 107.2(2) . .
C(4) C(5) C(10) 127.4(2) . .
C(1) C(5) C(10) 125.3(2) . .
C(4) C(5) Zr 73.78(13) . .
C(1) C(5) Zr 73.72(13) . .
C(10) C(5) Zr 120.39(16) . .
O(10) C(11) C(12) 118.96(17) . .
O(10) C(11) C(16) 119.61(17) . .
C(12) C(11) C(16) 121.41(19) . .
C(13) C(12) C(11) 119.06(17) . .
C(13) C(12) C(121) 121.97(18) . .
C(11) C(12) C(121) 118.95(18) . .
C(12) C(13) C(14) 119.38(18) . .
C(12) C(13) C(131) 122.50(17) . .
C(14) C(13) C(131) 118.02(19) . .
C(15) C(14) C(13) 121.9(2) . .
C(14) C(15) C(16) 119.61(18) . .
C(14) C(15) C(151) 117.43(18) . .
C(16) C(15) C(151) 122.75(18) . .
C(15) C(16) C(11) 118.51(18) . .
C(15) C(16) C(161) 122.32(17) . .
C(11) C(16) C(161) 119.14(18) . .
C(126) C(121) C(122) 118.96(19) . .
C(126) C(121) C(12) 121.29(19) . .
C(122) C(121) C(12) 119.7(2) . .
C(121) C(122) C(123) 120.2(2) . .
C(124) C(123) C(122) 120.4(2) . .
C(123) C(124) C(125) 119.7(2) . .
C(124) C(125) C(126) 120.3(2) . .
C(121) C(126) C(125) 120.4(2) . .
C(136) C(131) C(132) 118.4(2) . .
C(136) C(131) C(13) 120.44(19) . .
C(132) C(131) C(13) 121.0(2) . .
C(133) C(132) C(131) 120.5(2) . .
C(134) C(133) C(132) 120.6(2) . .
C(133) C(134) C(135) 119.7(2) . .
C(134) C(135) C(136) 120.2(2) . .
C(131) C(136) C(135) 120.6(2) . .
C(152) C(151) C(156) 118.51(19) . .
C(152) C(151) C(15) 120.80(19) . .
C(156) C(151) C(15) 120.5(2) . .
C(151) C(152) C(153) 120.9(2) . .
C(154) C(153) C(152) 119.6(2) . .
C(155) C(154) C(153) 120.3(2) . .
C(154) C(155) C(156) 119.9(2) . .
C(155) C(156) C(151) 120.7(2) . .
C(166) C(161) C(162) 118.1(2) . .
C(166) C(161) C(16) 121.20(18) . .
C(162) C(161) C(16) 120.7(2) . .
C(163) C(162) C(161) 120.6(2) . .
C(164) C(163) C(162) 120.4(2) . .
C(163) C(164) C(165) 119.9(2) . .
C(164) C(165) C(166) 119.8(2) . .
C(165) C(166) C(161) 121.2(2) . .
C(903) C(901) C(902) 120.3(5) . .
C(903) C(902) C(901) 121.1(4) 2_565 .
C(901) C(903) C(902) 118.6(5) . 2_565

loop_
_geom_bond_atom_site_label_1
_geom_bond_atom_site_label_2
_geom_bond_distance
_geom_bond_site_symmetry_2
Zr O(10) 1.9655(14) .
Zr C(31) 2.234(2) .
Zr C(41) 2.251(2) .
Zr C(5) 2.500(2) .
Zr C(4) 2.504(2) .
Zr C(1) 2.507(2) .
Zr C(3) 2.527(2) .
Zr C(2) 2.527(2) .
O(10) C(11) 1.347(2) .
C(1) C(2) 1.412(4) .
C(1) C(5) 1.426(3) .
C(1) C(6) 1.497(3) .
C(2) C(3) 1.422(3) .
C(2) C(7) 1.505(3) .
C(3) C(4) 1.410(3) .
C(3) C(8) 1.508(4) .
C(4) C(5) 1.410(3) .
C(4) C(9) 1.515(3) .
C(5) C(10) 1.507(3) .
C(11) C(12) 1.413(3) .
C(11) C(16) 1.413(3) .
C(12) C(13) 1.395(3) .
C(12) C(121) 1.499(3) .
C(13) C(14) 1.400(3) .
C(13) C(131) 1.496(3) .
C(14) C(15) 1.393(3) .
C(15) C(16) 1.405(3) .
C(15) C(151) 1.500(3) .
C(16) C(161) 1.493(3) .
C(121) C(126) 1.387(3) .
C(121) C(122) 1.391(3) .
C(122) C(123) 1.397(3) .
C(123) C(124) 1.371(4) .
C(124) C(125) 1.382(4) .
C(125) C(126) 1.390(3) .
C(131) C(136) 1.389(3) .
C(131) C(132) 1.395(3) .
C(132) C(133) 1.386(3) .
C(133) C(134) 1.373(4) .
C(134) C(135) 1.381(4) .
C(135) C(136) 1.394(3) .
C(151) C(152) 1.390(3) .
C(151) C(156) 1.397(3) .
C(152) C(153) 1.390(3) .
C(153) C(154) 1.385(3) .
C(154) C(155) 1.380(3) .
C(155) C(156) 1.388(3) .
C(161) C(166) 1.392(3) .
C(161) C(162) 1.399(3) .
C(162) C(163) 1.391(3) .
C(163) C(164) 1.376(4) .
C(164) C(165) 1.385(3) .
C(165) C(166) 1.391(3) .
C(901) C(903) 1.331(7) .
C(901) C(902) 1.360(8) .
C(902) C(903) 1.351(7) 2_565
C(903) C(902) 1.351(7) 2_565

loop_
_geom_torsion_atom_site_label_1
_geom_torsion_atom_site_label_2
_geom_torsion_atom_site_label_3
_geom_torsion_atom_site_label_4
_geom_torsion
_geom_torsion_site_symmetry_4
C(31) Zr O(10) C(11) 118.4(4) .
C(41) Zr O(10) C(11) -138.1(4) .
C(5) Zr O(10) C(11) -12.4(5) .
C(4) Zr O(10) C(11) -39.1(5) .
C(1) Zr O(10) C(11) 18.6(5) .
C(3) Zr O(10) C(11) -31.5(5) .
C(2) Zr O(10) C(11) 22.8(5) .
O(10) Zr C(1) C(2) 174.91(12) .
C(31) Zr C(1) C(2) 66.88(14) .
C(41) Zr C(1) C(2) -40.74(19) .
C(5) Zr C(1) C(2) -114.99(19) .
C(4) Zr C(1) C(2) -77.46(14) .
C(3) Zr C(1) C(2) -37.04(13) .
O(10) Zr C(1) C(5) -70.11(14) .
C(31) Zr C(1) C(5) -178.13(14) .
C(41) Zr C(1) C(5) 74.24(19) .
C(4) Zr C(1) C(5) 37.53(13) .
C(3) Zr C(1) C(5) 77.95(14) .
C(2) Zr C(1) C(5) 114.99(19) .
O(10) Zr C(1) C(6) 51.2(2) .
C(31) Zr C(1) C(6) -56.9(2) .
C(41) Zr C(1) C(6) -164.5(2) .
C(5) Zr C(1) C(6) 121.3(3) .
C(4) Zr C(1) C(6) 158.8(2) .
C(3) Zr C(1) C(6) -160.8(2) .
C(2) Zr C(1) C(6) -123.7(3) .
C(5) C(1) C(2) C(3) -0.1(3) .
C(6) C(1) C(2) C(3) -177.3(2) .
Zr C(1) C(2) C(3) 65.84(16) .
C(5) C(1) C(2) C(7) 173.8(2) .
C(6) C(1) C(2) C(7) -3.4(4) .
Zr C(1) C(2) C(7) -120.2(2) .
C(5) C(1) C(2) Zr -65.96(16) .
C(6) C(1) C(2) Zr 116.8(2) .
O(10) Zr C(2) C(1) -7.49(18) .
C(31) Zr C(2) C(1) -112.06(14) .
C(41) Zr C(2) C(1) 152.75(13) .
C(5) Zr C(2) C(1) 37.49(13) .
C(4) Zr C(2) C(1) 78.13(14) .
C(3) Zr C(2) C(1) 115.25(19) .
O(10) Zr C(2) C(3) -122.74(14) .
C(31) Zr C(2) C(3) 132.70(15) .
C(41) Zr C(2) C(3) 37.50(16) .
C(5) Zr C(2) C(3) -77.76(14) .
C(4) Zr C(2) C(3) -37.11(13) .
C(1) Zr C(2) C(3) -115.25(19) .
O(10) Zr C(2) C(7) 114.6(2) .
C(31) Zr C(2) C(7) 10.0(2) .
C(41) Zr C(2) C(7) -85.2(2) .
C(5) Zr C(2) C(7) 159.5(3) .
C(4) Zr C(2) C(7) -159.8(3) .
C(1) Zr C(2) C(7) 122.1(3) .
C(3) Zr C(2) C(7) -122.7(3) .
C(1) C(2) C(3) C(4) 0.1(3) .
C(7) C(2) C(3) C(4) -173.8(2) .
Zr C(2) C(3) C(4) 65.44(16) .
C(1) C(2) C(3) C(8) 176.0(2) .
C(7) C(2) C(3) C(8) 2.1(4) .
Zr C(2) C(3) C(8) -118.6(2) .
C(1) C(2) C(3) Zr -65.36(16) .
C(7) C(2) C(3) Zr 120.7(2) .
O(10) Zr C(3) C(4) -13.2(2) .
C(31) Zr C(3) C(4) -163.31(14) .
C(41) Zr C(3) C(4) 99.68(14) .
C(5) Zr C(3) C(4) -36.81(13) .
C(1) Zr C(3) C(4) -77.90(15) .
C(2) Zr C(3) C(4) -114.8(2) .
O(10) Zr C(3) C(2) 101.66(16) .
C(31) Zr C(3) C(2) -48.50(16) .
C(41) Zr C(3) C(2) -145.50(15) .
C(5) Zr C(3) C(2) 78.00(15) .
C(4) Zr C(3) C(2) 114.8(2) .
C(1) Zr C(3) C(2) 36.91(14) .
O(10) Zr C(3) C(8) -135.59(19) .
C(31) Zr C(3) C(8) 74.3(2) .
C(41) Zr C(3) C(8) -22.7(2) .
C(5) Zr C(3) C(8) -159.2(2) .
C(4) Zr C(3) C(8) -122.4(3) .
C(1) Zr C(3) C(8) 159.7(2) .
C(2) Zr C(3) C(8) 122.8(3) .
C(2) C(3) C(4) C(5) 0.0(3) .
C(8) C(3) C(4) C(5) -176.0(2) .
Zr C(3) C(4) C(5) 65.99(16) .
C(2) C(3) C(4) C(9) 177.6(2) .
C(8) C(3) C(4) C(9) 1.7(4) .
Zr C(3) C(4) C(9) -116.4(2) .
C(2) C(3) C(4) Zr -66.00(16) .
C(8) C(3) C(4) Zr 118.0(2) .
O(10) Zr C(4) C(3) 171.99(12) .
C(31) Zr C(4) C(3) 23.06(19) .
C(41) Zr C(4) C(3) -79.31(14) .
C(5) Zr C(4) C(3) 115.77(19) .
C(1) Zr C(4) C(3) 77.80(15) .
C(2) Zr C(4) C(3) 37.29(13) .
O(10) Zr C(4) C(5) 56.22(14) .
C(31) Zr C(4) C(5) -92.71(16) .
C(41) Zr C(4) C(5) 164.92(13) .
C(1) Zr C(4) C(5) -37.97(13) .
C(3) Zr C(4) C(5) -115.77(19) .
C(2) Zr C(4) C(5) -78.48(14) .
O(10) Zr C(4) C(9) -65.1(2) .
C(31) Zr C(4) C(9) 145.95(19) .
C(41) Zr C(4) C(9) 43.6(2) .
C(5) Zr C(4) C(9) -121.3(3) .
C(1) Zr C(4) C(9) -159.3(2) .
C(3) Zr C(4) C(9) 122.9(3) .
C(2) Zr C(4) C(9) 160.2(2) .
C(3) C(4) C(5) C(1) -0.1(3) .
C(9) C(4) C(5) C(1) -177.7(2) .
Zr C(4) C(5) C(1) 66.68(15) .
C(3) C(4) C(5) C(10) 177.1(2) .
C(9) C(4) C(5) C(10) -0.6(4) .
Zr C(4) C(5) C(10) -116.2(2) .
C(3) C(4) C(5) Zr -66.74(16) .
C(9) C(4) C(5) Zr 115.6(2) .
C(2) C(1) C(5) C(4) 0.1(3) .
C(6) C(1) C(5) C(4) 177.4(2) .
Zr C(1) C(5) C(4) -66.73(15) .
C(2) C(1) C(5) C(10) -177.1(2) .
C(6) C(1) C(5) C(10) 0.2(4) .
Zr C(1) C(5) C(10) 116.0(2) .
C(2) C(1) C(5) Zr 66.84(16) .
C(6) C(1) C(5) Zr -115.9(2) .
O(10) Zr C(5) C(4) -130.40(13) .
C(31) Zr C(5) C(4) 116.31(14) .
C(41) Zr C(5) C(4) -17.99(16) .
C(1) Zr C(5) C(4) 113.96(19) .
C(3) Zr C(5) C(4) 36.59(12) .
C(2) Zr C(5) C(4) 77.09(14) .
O(10) Zr C(5) C(1) 115.64(14) .
C(31) Zr C(5) C(1) 2.35(18) .
C(41) Zr C(5) C(1) -131.95(14) .
C(4) Zr C(5) C(1) -113.96(19) .
C(3) Zr C(5) C(1) -77.37(14) .
C(2) Zr C(5) C(1) -36.87(13) .
O(10) Zr C(5) C(10) -6.13(19) .
C(31) Zr C(5) C(10) -119.42(19) .
C(41) Zr C(5) C(10) 106.28(19) .
C(4) Zr C(5) C(10) 124.3(2) .
C(1) Zr C(5) C(10) -121.8(3) .
C(3) Zr C(5) C(10) 160.9(2) .
C(2) Zr C(5) C(10) -158.6(2) .
Zr O(10) C(11) C(12) -89.4(5) .
Zr O(10) C(11) C(16) 89.0(5) .
O(10) C(11) C(12) C(13) 175.11(18) .
C(16) C(11) C(12) C(13) -3.3(3) .
O(10) C(11) C(12) C(121) -3.3(3) .
C(16) C(11) C(12) C(121) 178.33(19) .
C(11) C(12) C(13) C(14) 0.8(3) .
C(121) C(12) C(13) C(14) 179.2(2) .
C(11) C(12) C(13) C(131) 177.01(19) .
C(121) C(12) C(13) C(131) -4.6(3) .
C(12) C(13) C(14) C(15) 1.8(3) .
C(131) C(13) C(14) C(15) -174.5(2) .
C(13) C(14) C(15) C(16) -2.1(3) .
C(13) C(14) C(15) C(151) 172.8(2) .
C(14) C(15) C(16) C(11) -0.3(3) .
C(151) C(15) C(16) C(11) -175.0(2) .
C(14) C(15) C(16) C(161) -178.4(2) .
C(151) C(15) C(16) C(161) 7.0(3) .
O(10) C(11) C(16) C(15) -175.36(18) .
C(12) C(11) C(16) C(15) 3.0(3) .
O(10) C(11) C(16) C(161) 2.7(3) .
C(12) C(11) C(16) C(161) -178.90(19) .
C(13) C(12) C(121) C(126) 114.6(2) .
C(11) C(12) C(121) C(126) -67.1(3) .
C(13) C(12) C(121) C(122) -63.4(3) .
C(11) C(12) C(121) C(122) 115.0(2) .
C(126) C(121) C(122) C(123) 0.9(3) .
C(12) C(121) C(122) C(123) 178.9(2) .
C(121) C(122) C(123) C(124) -1.5(4) .
C(122) C(123) C(124) C(125) 0.7(4) .
C(123) C(124) C(125) C(126) 0.8(4) .
C(122) C(121) C(126) C(125) 0.5(3) .
C(12) C(121) C(126) C(125) -177.5(2) .
C(124) C(125) C(126) C(121) -1.4(4) .
C(12) C(13) C(131) C(136) 132.5(2) .
C(14) C(13) C(131) C(136) -51.2(3) .
C(12) C(13) C(131) C(132) -51.1(3) .
C(14) C(13) C(131) C(132) 125.1(2) .
C(136) C(131) C(132) C(133) 0.3(3) .
C(13) C(131) C(132) C(133) -176.1(2) .
C(131) C(132) C(133) C(134) 0.1(4) .
C(132) C(133) C(134) C(135) 0.1(4) .
C(133) C(134) C(135) C(136) -0.6(4) .
C(132) C(131) C(136) C(135) -0.8(3) .
C(13) C(131) C(136) C(135) 175.65(19) .
C(134) C(135) C(136) C(131) 0.9(3) .
C(14) C(15) C(151) C(152) 51.6(3) .
C(16) C(15) C(151) C(152) -133.6(2) .
C(14) C(15) C(151) C(156) -123.0(2) .
C(16) C(15) C(151) C(156) 51.8(3) .
C(156) C(151) C(152) C(153) 0.3(3) .
C(15) C(151) C(152) C(153) -174.4(2) .
C(151) C(152) C(153) C(154) 0.3(3) .
C(152) C(153) C(154) C(155) -0.3(3) .
C(153) C(154) C(155) C(156) -0.4(3) .
C(154) C(155) C(156) C(151) 1.0(3) .
C(152) C(151) C(156) C(155) -0.9(3) .
C(15) C(151) C(156) C(155) 173.79(19) .
C(15) C(16) C(161) C(166) -126.5(2) .
C(11) C(16) C(161) C(166) 55.4(3) .
C(15) C(16) C(161) C(162) 52.4(3) .
C(11) C(16) C(161) C(162) -125.6(2) .
C(166) C(161) C(162) C(163) -1.0(3) .
C(16) C(161) C(162) C(163) 179.96(19) .
C(161) C(162) C(163) C(164) 0.0(3) .
C(162) C(163) C(164) C(165) 1.2(3) .
C(163) C(164) C(165) C(166) -1.3(3) .
C(164) C(165) C(166) C(161) 0.3(3) .
C(162) C(161) C(166) C(165) 0.9(3) .
C(16) C(161) C(166) C(165) 179.89(19) .
C(903) C(901) C(902) C(903) 0.8(8) 2_565
C(902) C(901) C(903) C(902) -0.7(7) 2_565
